data_2213601
loop_
_publ_author_name
'Arslan, Mustafa'
'Asker, Erol'
'Masnovi, John'
'Baker, Ronald J.'

_publ_section_title
;
 1,4-Di-9-anthrylbutane
;
_journal_coeditor_code WN2126
_journal_issue 5
_journal_name_full 'Acta Crystallographica Section E'
_journal_page_first o2400
_journal_page_last o2402
_journal_paper_doi 10.1107/S1600536807015796
_journal_volume 63
_journal_year 2007
_chemical_formula_iupac 'C32 H26'
_chemical_formula_moiety 'C32 H26'
_chemical_formula_sum 'C32 H26'
_chemical_formula_weight 410.53
_chemical_name_systematic
;
1,4-Di-9-anthrylbutane
;
_space_group_IT_number 14
_symmetry_cell_setting monoclinic
_symmetry_space_group_name_Hall '-P 2yn'
_symmetry_space_group_name_H-M 'P 1 21/n 1'
_atom_sites_solution_hydrogens geom
_atom_sites_solution_primary direct
_atom_sites_solution_secondary difmap
_audit_creation_method 'WinGX routine CIF_UPDATE'
_cell_angle_alpha 90
_cell_angle_beta 94.747(5)
_cell_angle_gamma 90
_cell_formula_units_Z 2
_cell_length_a 11.3964(8)
_cell_length_b 7.9000(10)
_cell_length_c 12.7887(6)
_cell_measurement_reflns_used 25
_cell_measurement_temperature 295(2)
_cell_measurement_theta_max 17.5
_cell_measurement_theta_min 10
_cell_volume 1147.44(17)
_computing_cell_refinement 'CAD-4-PC Software'
_computing_data_collection 'CAD-4-PC Software (Enraf--Nonius, 1993)'
_computing_data_reduction 'DATRD2  in NRCVAX (Gabe <i>et al.</i>,  1989)'
_computing_molecular_graphics 'ORTEP-3 for Windows (Farrugia, 1997)'
_computing_publication_material 'WinGX (Farrugia, 1999)'
_computing_structure_refinement 'SHELXL97 (Sheldrick, 1997)'
_computing_structure_solution 'SHELXS97 (Sheldrick, 1997)'
_diffrn_measured_fraction_theta_full 0.998
_diffrn_measured_fraction_theta_max 0.998
_diffrn_measurement_device 'Enraf--Nonius CAD-4'
_diffrn_measurement_method \w
_diffrn_radiation_monochromator graphite
_diffrn_radiation_source 'fine-focus sealed tube'
_diffrn_radiation_type MoK\a
_diffrn_radiation_wavelength 0.71073
_diffrn_reflns_av_R_equivalents 0
_diffrn_reflns_limit_h_max 13
_diffrn_reflns_limit_h_min -13
_diffrn_reflns_limit_k_max 9
_diffrn_reflns_limit_k_min 0
_diffrn_reflns_limit_l_max 15
_diffrn_reflns_limit_l_min 0
_diffrn_reflns_number 2015
_diffrn_reflns_theta_full 24.97
_diffrn_reflns_theta_max 24.97
_diffrn_reflns_theta_min 2.3
_diffrn_standards_decay_% 0.07
_diffrn_standards_interval_time 120
_diffrn_standards_number 3
_exptl_absorpt_coefficient_mu 0.067
_exptl_absorpt_correction_type none
_exptl_crystal_colour colourless
_exptl_crystal_density_diffrn 1.188
_exptl_crystal_density_method 'not measured'
_exptl_crystal_description prism
_exptl_crystal_F_000 436
_exptl_crystal_size_max 0.5
_exptl_crystal_size_mid 0.4
_exptl_crystal_size_min 0.3
_refine_diff_density_max 0.127
_refine_diff_density_min -0.1
_refine_ls_extinction_method none
_refine_ls_goodness_of_fit_ref 1.029
_refine_ls_hydrogen_treatment refall
_refine_ls_matrix_type full
_refine_ls_number_parameters 197
_refine_ls_number_reflns 2015
_refine_ls_number_restraints 0
_refine_ls_restrained_S_all 1.029
_refine_ls_R_factor_all 0.0678
_refine_ls_R_factor_gt 0.0404
_refine_ls_shift/su_max 0.001
_refine_ls_shift/su_mean 0.000
_refine_ls_structure_factor_coef Fsqd
_refine_ls_weighting_details 'calc w = 1/[\s^2^(Fo^2^)+(0.0426P)^2^+0.1765P] where P=(Fo^2^+2Fc^2^)/3'
_refine_ls_weighting_scheme calc
_refine_ls_wR_factor_gt 0.0907
_refine_ls_wR_factor_ref 0.1039
_reflns_number_gt 1396
_reflns_number_total 2015
_reflns_threshold_expression I>2\s(I)
_cod_data_source_file wn2126.cif
_cod_data_source_block I
_cod_original_sg_symbol_H-M 'P 21/n'
_cod_database_code 2213601
_cod_database_fobs_code 2213601

loop_
_symmetry_equiv_pos_as_xyz
'x, y, z'
'-x+1/2, y+1/2, -z+1/2'
'-x, -y, -z'
'x-1/2, -y-1/2, z-1/2'

loop_
_atom_site_type_symbol
_atom_site_label
_atom_site_fract_x
_atom_site_fract_y
_atom_site_fract_z
_atom_site_U_iso_or_equiv
_atom_site_adp_type
_atom_site_calc_flag
_atom_site_occupancy
C C1 -0.14207(16) 0.1711(3) 0.71332(16) 0.0631(5) Uani d 1
H H1 -0.1738(16) 0.251(2) 0.6602(15) 0.083(6) Uiso d 1
C C2 -0.2007(2) 0.1316(3) 0.79732(18) 0.0823(7) Uani d 1
H H2 -0.2777(18) 0.184(3) 0.8071(16) 0.097(7) Uiso d 1
C C3 -0.1535(2) 0.0170(3) 0.87315(18) 0.0848(7) Uani d 1
H H3 -0.1927(17) -0.010(3) 0.9350(16) 0.089(6) Uiso d 1
C C4 -0.0492(2) -0.0580(3) 0.86213(14) 0.0694(6) Uani d 1
H H4 -0.0116(16) -0.141(2) 0.9124(14) 0.081(6) Uiso d 1
C C4a 0.01687(14) -0.0205(2) 0.77455(12) 0.0501(4) Uani d 1
C C5 0.30077(16) -0.1347(2) 0.66829(17) 0.0653(5) Uani d 1
H H5 0.3277(16) -0.214(2) 0.7237(15) 0.082(6) Uiso d 1
C C6 0.36296(18) -0.1001(3) 0.58613(18) 0.0776(6) Uani d 1
H H6 0.4369(18) -0.157(3) 0.5788(14) 0.087(6) Uiso d 1
C C7 0.31971(18) 0.0175(3) 0.50959(16) 0.0705(6) Uani d 1
H H7 0.3643(17) 0.041(3) 0.4495(16) 0.090(6) Uiso d 1
C C8 0.21483(15) 0.0955(2) 0.51754(13) 0.0542(4) Uani d 1
H H8 0.1847(13) 0.174(2) 0.4629(12) 0.054(4) Uiso d 1
C C8a 0.14429(13) 0.06225(17) 0.60210(11) 0.0411(4) Uani d 1
C C9 0.03332(13) 0.13725(17) 0.61031(11) 0.0410(4) Uani d 1
C C9a -0.03013(13) 0.09790(18) 0.69707(11) 0.0446(4) Uani d 1
C C10 0.12531(15) -0.0954(2) 0.76339(13) 0.0538(4) Uani d 1
H H10 0.1571(13) -0.180(2) 0.8178(13) 0.065(5) Uiso d 1
C C10a 0.19041(13) -0.05673(18) 0.67982(12) 0.0467(4) Uani d 1
C C11 -0.01613(16) 0.25880(18) 0.52658(13) 0.0484(4) Uani d 1
H H11A -0.1057(14) 0.254(2) 0.5212(12) 0.058(5) Uiso d 1
H H11B 0.0107(12) 0.2253(19) 0.4560(12) 0.055(4) Uiso d 1
C C12 0.02295(17) 0.44292(19) 0.54506(14) 0.0504(4) Uani d 1
H H12A -0.0058(14) 0.487(2) 0.6132(13) 0.061(5) Uiso d 1
H H12B 0.1122(15) 0.450(2) 0.5538(12) 0.060(5) Uiso d 1

loop_
_atom_site_aniso_label
_atom_site_aniso_U_11
_atom_site_aniso_U_22
_atom_site_aniso_U_33
_atom_site_aniso_U_12
_atom_site_aniso_U_13
_atom_site_aniso_U_23
C1 0.0615(12) 0.0612(12) 0.0658(12) 0.0044(10) 0.0008(10) -0.0168(10)
C2 0.0670(14) 0.1041(18) 0.0776(15) -0.0042(13) 0.0167(12) -0.0332(14)
C3 0.0849(17) 0.1074(19) 0.0654(14) -0.0304(15) 0.0259(13) -0.0192(14)
C4 0.0835(15) 0.0753(13) 0.0500(11) -0.0196(12) 0.0089(10) 0.0023(10)
C4a 0.0607(10) 0.0452(9) 0.0436(9) -0.0114(8) 0.0000(8) 0.0007(7)
C5 0.0585(11) 0.0631(12) 0.0722(12) 0.0130(9) -0.0070(10) 0.0061(10)
C6 0.0543(12) 0.0835(15) 0.0946(16) 0.0120(11) 0.0048(12) -0.0061(13)
C7 0.0632(12) 0.0808(14) 0.0694(13) -0.0093(11) 0.0168(10) -0.0073(11)
C8 0.0625(11) 0.0488(10) 0.0507(10) -0.0090(8) 0.0007(8) 0.0024(8)
C8a 0.0504(9) 0.0310(7) 0.0405(8) -0.0058(7) -0.0041(7) -0.0010(6)
C9 0.0511(9) 0.0268(7) 0.0429(8) -0.0033(6) -0.0080(7) -0.0016(6)
C9a 0.0491(9) 0.0370(8) 0.0466(9) -0.0044(7) -0.0038(7) -0.0079(7)
C10 0.0667(11) 0.0443(9) 0.0483(9) -0.0011(8) -0.0072(8) 0.0130(8)
C10a 0.0521(9) 0.0372(8) 0.0490(9) 0.0011(7) -0.0076(7) 0.0019(7)
C11 0.0599(11) 0.0318(8) 0.0508(10) -0.0012(7) -0.0113(8) 0.0029(7)
C12 0.0647(11) 0.0308(8) 0.0528(10) -0.0001(8) -0.0122(8) 0.0026(7)

loop_
_atom_type_symbol
_atom_type_description
_atom_type_scat_dispersion_real
_atom_type_scat_dispersion_imag
_atom_type_scat_source
C C 0.0033 0.0016 'International Tables Vol C Tables 4.2.6.8 and 6.1.1.4'
H H 0 0 'International Tables Vol C Tables 4.2.6.8 and 6.1.1.4'

loop_
_geom_angle_atom_site_label_1
_geom_angle_atom_site_label_2
_geom_angle_atom_site_label_3
_geom_angle_site_symmetry_1
_geom_angle
C2 C1 C9a . 121.9(2)
C2 C1 H1 . 121.7(11)
C9a C1 H1 . 116.3(11)
C1 C2 C3 . 121.0(2)
C1 C2 H2 . 120.5(13)
C3 C2 H2 . 118.6(12)
C4 C3 C2 . 120.2(2)
C4 C3 H3 . 117.5(12)
C2 C3 H3 . 122.3(12)
C3 C4 C4a . 121.1(2)
C3 C4 H4 . 124.1(11)
C4a C4 H4 . 114.7(11)
C10 C4a C4 . 121.51(17)
C10 C4a C9a . 119.46(15)
C4 C4a C9a . 119.03(17)
C6 C5 C10a . 121.48(19)
C6 C5 H5 . 123.0(11)
C10a C5 H5 . 115.6(11)
C5 C6 C7 . 120.1(2)
C5 C6 H6 . 120.2(12)
C7 C6 H6 . 119.8(12)
C8 C7 C6 . 120.5(2)
C8 C7 H7 . 119.5(12)
C6 C7 H7 . 120.0(12)
C7 C8 C8a . 121.98(17)
C7 C8 H8 . 119.8(9)
C8a C8 H8 . 118.2(9)
C9 C8a C8 . 123.08(14)
C9 C8a C10a . 120.22(14)
C8 C8a C10a . 116.68(15)
C9a C9 C8a . 119.25(13)
C9a C9 C11 . 120.84(14)
C8a C9 C11 . 119.91(14)
C9 C9a C1 . 123.17(15)
C9 C9a C4a . 120.11(14)
C1 C9a C4a . 116.72(16)
C10a C10 C4a . 121.60(15)
C10a C10 H10 . 119.5(9)
C4a C10 H10 . 118.9(9)
C10 C10a C5 . 121.37(16)
C10 C10a C8a . 119.33(15)
C5 C10a C8a . 119.29(16)
C9 C11 C12 . 114.00(12)
C9 C11 H11A . 109.8(9)
C12 C11 H11A . 108.7(9)
C9 C11 H11B . 110.1(9)
C12 C11 H11B . 106.3(9)
H11A C11 H11B . 107.8(12)
C12 C12 C11 3_566 111.60(16)
C12 C12 H12A 3_566 109.3(9)
C11 C12 H12A . 110.3(9)
C12 C12 H12B 3_566 109.1(9)
C11 C12 H12B . 110.4(9)
H12A C12 H12B . 106.0(12)

loop_
_geom_bond_atom_site_label_1
_geom_bond_atom_site_label_2
_geom_bond_site_symmetry_2
_geom_bond_distance
C1 C2 . 1.347(3)
C1 C9a . 1.431(2)
C1 H1 . 0.973(19)
C2 C3 . 1.401(3)
C2 H2 . 0.99(2)
C3 C4 . 1.347(3)
C3 H3 . 0.96(2)
C4 C4a . 1.431(2)
C4 H4 . 0.988(19)
C4a C10 . 1.388(2)
C4a C9a . 1.434(2)
C5 C6 . 1.343(3)
C5 C10a . 1.419(2)
C5 H5 . 0.98(2)
C6 C7 . 1.409(3)
C6 H6 . 0.96(2)
C7 C8 . 1.356(3)
C7 H7 . 0.97(2)
C8 C8a . 1.424(2)
C8 H8 . 0.978(16)
C8a C9 . 1.408(2)
C8a C10a . 1.4356(19)
C9 C9a . 1.408(2)
C9 C11 . 1.512(2)
C10 C10a . 1.385(2)
C10 H10 . 1.011(17)
C11 C12 . 1.534(2)
C11 H11A . 1.018(15)
C11 H11B . 1.011(15)
C12 C12 3_566 1.522(3)
C12 H12A . 1.018(16)
C12 H12B . 1.016(16)

loop_
_geom_hbond_atom_site_label_D
_geom_hbond_atom_site_label_H
_geom_hbond_atom_site_label_A
_geom_hbond_site_symmetry_A
_geom_hbond_distance_DH
_geom_hbond_distance_HA
_geom_hbond_distance_DA
_geom_hbond_angle_DHA
C5 H5 Cg1 2_655 0.98(2) 2.57(2) 3.496(2) 160
C11 H11A Cg2 3_665 1.02(2) 2.85(2) 3.563(2) 128
C11 H11B Cg1 3_665 1.01(2) 2.82(2) 3.550(2) 130

loop_
_geom_torsion_atom_site_label_1
_geom_torsion_atom_site_label_2
_geom_torsion_atom_site_label_3
_geom_torsion_atom_site_label_4
_geom_torsion_site_symmetry_4
_geom_torsion
C9a C1 C2 C3 . 0.4(3)
C1 C2 C3 C4 . -1.1(3)
C2 C3 C4 C4a . 1.2(3)
C3 C4 C4a C10 . 179.04(18)
C3 C4 C4a C9a . -0.6(3)
C10a C5 C6 C7 . 0.8(3)
C5 C6 C7 C8 . -0.6(3)
C6 C7 C8 C8a . -0.2(3)
C7 C8 C8a C9 . -177.82(15)
C7 C8 C8a C10a . 0.8(2)
C8 C8a C9 C9a . -179.60(13)
C10a C8a C9 C9a . 1.82(19)
C8 C8a C9 C11 . 0.3(2)
C10a C8a C9 C11 . -178.33(12)
C8a C9 C9a C1 . 178.41(14)
C11 C9 C9a C1 . -1.4(2)
C8a C9 C9a C4a . -1.6(2)
C11 C9 C9a C4a . 178.60(13)
C2 C1 C9a C9 . -179.73(16)
C2 C1 C9a C4a . 0.2(2)
C10 C4a C9a C9 . 0.2(2)
C4 C4a C9a C9 . 179.82(14)
C10 C4a C9a C1 . -179.76(15)
C4 C4a C9a C1 . -0.1(2)
C4 C4a C10 C10a . -178.69(15)
C9a C4a C10 C10a . 0.9(2)
C4a C10 C10a C5 . -179.43(15)
C4a C10 C10a C8a . -0.7(2)
C6 C5 C10a C10 . 178.60(18)
C6 C5 C10a C8a . -0.2(3)
C9 C8a C10a C10 . -0.7(2)
C8 C8a C10a C10 . -179.41(14)
C9 C8a C10a C5 . 178.07(14)
C8 C8a C10a C5 . -0.6(2)
C9a C9 C11 C12 . 92.99(18)
C8a C9 C11 C12 . -86.86(19)
C9 C11 C12 C12 3_566 176.30(19)
